data_4072668
loop_
_publ_author_name
'Dinnebier, Robert'
'Esbak, Hoda'
'Olbrich, Falk'
'Behrens, Ulrich'

_publ_section_title
;
 Structure Determination of Unsolvated Potassium, Rubidium, and Cesium
 Carbazolates
;
_journal_issue 10
_journal_name_full Organometallics
_journal_page_first 2604
_journal_paper_doi 10.1021/om060927t
_journal_volume 26
_journal_year 2007
_chemical_compound_source 'laboratory preparation'
_chemical_formula_analytical 'C12 H8 N Rb'
_chemical_formula_moiety 'C12 H8 N Rb'
_chemical_formula_structural '[Rb(NC12H8)]n'
_chemical_formula_sum 'C12 H8 N Rb'
_chemical_formula_weight 251.67
_chemical_melting_point 561.15
_chemical_name_common 'rubidium carbazolate'
_chemical_name_systematic ' rubidium carbazolate'
_space_group_IT_number 161
_symmetry_cell_setting trigonal
_symmetry_space_group_name_Hall 'R 3 -2"c'
_symmetry_space_group_name_H-M 'R 3 c :H'
_audit_creation_date 2006-02-15T12:03
_audit_creation_method 'from EXP file using GSAS2CIF'
_audit_update_record ' 2006-02-15T12:03  Initial CIF as created by GSAS2CIF'
_cell_angle_alpha 90.0
_cell_angle_beta 90.0
_cell_angle_gamma 120.0
_cell_formula_units_Z 18
_cell_length_a 24.9084(11)
_cell_length_b 24.9084
_cell_length_c 8.1932(4)
_cell_measurement_temperature 100
_cell_volume 4402.3(3)
_computing_molecular_graphics 'SHELXTL (Bruker AXS, 1998)'
_computing_structure_refinement GSAS
_diffrn_ambient_temperature 100
_diffrn_measurement_device_type 'StadiP, Stoe & Cie GmbH'
_diffrn_radiation_monochromator Ge(111)
_diffrn_radiation_probe x-ray
_diffrn_radiation_type 'Cu K\a'
_diffrn_radiation_wavelength 1.54056
_exptl_absorpt_correction_T_max 1.00000
_exptl_absorpt_correction_T_min 1.00000
_exptl_absorpt_process_details
;   GSAS Absorption/surface roughness correction: function number 0
 No correction is applied.
;
_exptl_crystal_density_diffrn 1.709
_exptl_crystal_density_meas ?
_exptl_crystal_density_method 'not measured'
_exptl_crystal_F_000 2232
_pd_block_id 2006-02-15T12:03|RBCARBRV_NEW_RENAMED|R.E.D.|Stoe_Stadi-P
_pd_calc_method 'Rietveld Refinement'
_pd_char_colour colourless
_pd_char_particle_morphology 'not determined'
_pd_instr_location ' ?'
_pd_meas_2theta_range_inc 0.01
_pd_meas_2theta_range_max 50.09
_pd_meas_2theta_range_min 3.0
_pd_meas_number_of_points 4710
_pd_phase_name 'Rb-Carbazolid T= 100K'
_pd_prep_temperature 100
_pd_proc_2theta_range_inc 0.01
_pd_proc_2theta_range_max 50.10237
_pd_proc_2theta_range_min 3.01237
_pd_proc_info_datetime 2006-02-15T12:03:30
_pd_proc_info_excluded_regions ' ?'
_pd_proc_ls_background_function
;   GSAS Background function number 2 with  4 terms.
 Cosine Fourier series
      1:    0.00000     2:    0.00000     3:    0.00000     4:    0.00000    
;
_pd_proc_ls_peak_cutoff 0.00100
_pd_proc_ls_profile_function
;
 CW Profile function number 4 with  15 terms
 Pseudovoigt profile coefficients as parameterized in
 P. Thompson, D.E. Cox & J.B. Hastings (1987). J. Appl. Cryst.,20,79-83.
 Asymmetry correction of L.W. Finger, D.E. Cox & A. P. Jephcoat (1994).
 J. Appl. Cryst.,27,892-900.
 Microstrain broadening by P.W. Stephens,  (1999). J. Appl. Cryst.,32,281-289.
 Peak tails are ignored  where the intensity is below 0.0010 times the peak
   Aniso. broadening axis   0.0   0.0   1.0
;
_pd_proc_ls_prof_R_factor 0.0393
_pd_proc_ls_prof_wR_expected 0.0587
_pd_proc_ls_prof_wR_factor 0.0502
_pd_proc_number_of_points 4710
_pd_spec_mounting ' ?'
_refine_ls_goodness_of_fit_all 0.90
_refine_ls_hydrogen_treatment riding
_refine_ls_matrix_type full
_refine_ls_number_parameters 77
_refine_ls_number_restraints 74
_refine_ls_R_Fsqd_factor 0.10108
_refine_ls_shift/su_max 0.09
_refine_ls_shift/su_mean 0.02
_reflns_d_resolution_high 1.824
_reflns_d_resolution_low 12.454
_reflns_limit_h_max 11
_reflns_limit_h_min 1
_reflns_limit_k_max 6
_reflns_limit_k_min 0
_reflns_limit_l_max 4
_reflns_limit_l_min -4
_reflns_number_total 90
_cod_data_source_file om060927trom20061010_045204.cif
_cod_data_source_block RbCarb
_cod_depositor_comments
;
The following automatic conversions were performed:

'_chemical_melting_point' value '288 oC' was changed to '561.15' - it
was converted from degrees Celsius(C) to
Kelvins(K).

'_geom_bond_publ_flag' value 'N' changed to 'n'
according to /home/saulius/struct/CIF-dictionaries/cif_core.dic
dictionary named 'cif_core.dic' version 2.4.1 from 2010-06-29 (53
times).

'_geom_angle_publ_flag' value 'N' changed to 'n' according
to /home/saulius/struct/CIF-dictionaries/cif_core.dic dictionary
named 'cif_core.dic' version 2.4.1 from 2010-06-29 (162 times).

Automatic conversion script
Id: cif_fix_values 1715 2011-07-08 13:25:40Z adriana 

The following automatic conversions were performed:

'_exptl_crystal_density_meas' value 'not measured' was changed to '?'
- the value is perceived as not measured.

Automatic conversion script
Id: cif_fix_values 3008 2015-01-20 13:52:24Z robertas 
;
_cod_original_cell_volume 4402.27(32)
_cod_original_sg_symbol_H-M 'R 3 c'
_cod_database_code 4072668
_gsas_exptl_extinct_corr_t_min 1.00000
_gsas_exptl_extinct_corr_t_max 1.00000

loop_
_symmetry_equiv_pos_site_id
_symmetry_equiv_pos_as_xyz
1 +x,+y,+z
2 -y,x-y,+z
3 y-x,-x,+z
4 y-x,+y,+z+1/2
5 -y,-x,+z+1/2
6 +x,x-y,+z+1/2
101 +x+1/3,+y+2/3,+z+2/3
102 -y+1/3,x-y+2/3,+z+2/3
103 y-x+1/3,-x+2/3,+z+2/3
104 y-x+1/3,+y+2/3,+z+1/6
105 -y+1/3,-x+2/3,+z+1/6
106 +x+1/3,x-y+2/3,+z+1/6
201 +x+2/3,+y+1/3,+z+1/3
202 -y+2/3,x-y+1/3,+z+1/3
203 y-x+2/3,-x+1/3,+z+1/3
204 y-x+2/3,+y+1/3,+z+5/6
205 -y+2/3,-x+1/3,+z+5/6
206 +x+2/3,x-y+1/3,+z+5/6

loop_
_atom_site_type_symbol
_atom_site_label
_atom_site_fract_x
_atom_site_fract_y
_atom_site_fract_z
_atom_site_occupancy
_atom_site_thermal_displace_type
_atom_site_U_iso_or_equiv
_atom_site_symmetry_multiplicity
Rb Rb1 0.36109(15) 0.27087(18) 0.5259(6) 1.0 Uiso 0.0444(12) 18
N N1 0.23686(6) 0.26014(35) 0.53752(17) 1.0 Uiso 0.025(4) 18
C C1 0.18896(13) 0.20563(29) 0.5959(4) 1.0 Uiso 0.025(4) 18
C C2 0.15583(6) 0.21414(29) 0.72637(23) 1.0 Uiso 0.025(4) 18
C C3 0.10560(11) 0.1624(4) 0.7983(5) 1.0 Uiso 0.025(4) 18
C C4 0.08788(23) 0.10276(32) 0.7420(9) 1.0 Uiso 0.025(4) 18
C C5 0.12025(30) 0.09444(27) 0.6139(11) 1.0 Uiso 0.025(4) 18
C C6 0.17063(24) 0.14570(33) 0.5409(8) 1.0 Uiso 0.025(4) 18
C C7 0.23469(8) 0.30473(28) 0.63047(30) 1.0 Uiso 0.025(4) 18
C C8 0.18594(9) 0.27983(30) 0.74870(28) 1.0 Uiso 0.025(4) 18
C C9 0.17798(19) 0.3199(4) 0.8525(6) 1.0 Uiso 0.025(4) 18
C C10 0.21772(30) 0.3841(4) 0.8406(10) 1.0 Uiso 0.025(4) 18
C C11 0.26553(29) 0.40847(28) 0.7249(10) 1.0 Uiso 0.025(4) 18
C C12 0.27407(18) 0.36896(29) 0.6201(7) 1.0 Uiso 0.025(4) 18
H H3 0.08326(8) 0.1679(5) 0.88610(33) 1.0 Uiso 0.025(4) 18
H H4 0.05338(27) 0.0674(4) 0.7914(10) 1.0 Uiso 0.025(4) 18
H H5 0.1078(4) 0.05339(29) 0.5760(14) 1.0 Uiso 0.025(4) 18
H H6 0.19266(30) 0.1397(5) 0.4531(10) 1.0 Uiso 0.025(4) 18
H H9 0.14528(20) 0.3035(5) 0.9320(6) 1.0 Uiso 0.025(4) 18
H H10 0.2122(4) 0.4115(5) 0.9120(13) 1.0 Uiso 0.025(4) 18
H H11 0.2926(4) 0.45250(28) 0.7175(13) 1.0 Uiso 0.025(4) 18
H H12 0.30691(18) 0.3859(4) 0.5410(7) 1.0 Uiso 0.025(4) 18

loop_
_atom_type_symbol
_atom_type_number_in_cell
_atom_type_scat_dispersion_real
_atom_type_scat_dispersion_imag
_atom_type_scat_Cromer_Mann_a1
_atom_type_scat_Cromer_Mann_a2
_atom_type_scat_Cromer_Mann_a3
_atom_type_scat_Cromer_Mann_a4
_atom_type_scat_Cromer_Mann_b1
_atom_type_scat_Cromer_Mann_b2
_atom_type_scat_Cromer_Mann_b3
_atom_type_scat_Cromer_Mann_b4
_atom_type_scat_Cromer_Mann_c
_atom_type_scat_source
Rb 18.0 0.000 0.000 17.1784 1.78880 9.64350 17.3151 5.13990 0.27480 1.52920 164.934 3.48730 International_Tables_Vol_C
N 18.0 0.000 0.000 12.2126 0.00570 3.13220 9.89330 2.01250 28.9975 1.16630 0.58260 -11.529 International_Tables_Vol_C
C 216.0 0.000 0.000 2.31000 20.8439 1.02000 10.2075 1.58860 0.56870 0.86500 51.6512 0.21560 International_Tables_Vol_C
H 144.0 0.000 0.000 0.49300 10.5109 0.32291 26.1257 0.14019 3.14236 0.04081 57.7997 0.00304 International_Tables_Vol_C

loop_
_geom_angle_atom_site_label_1
_geom_angle_atom_site_label_2
_geom_angle_atom_site_label_3
_geom_angle
_geom_angle_site_symmetry_1
_geom_angle_site_symmetry_3
_geom_angle_publ_flag
N1 Rb1 N1 101.78(22) 1_555 202_555 n
N1 Rb1 C1 18.79(6) 1_555 1_555 n
N1 Rb1 C1 118.49(19) 1_555 202_555 n
N1 Rb1 C2 144.72(16) 1_555 205_554 n
N1 Rb1 C7 19.53(7) 1_555 1_555 n
N1 Rb1 C7 89.79(15) 1_555 202_555 n
N1 Rb1 C8 106.54(13) 1_555 202_554 n
N1 Rb1 C8 124.15(16) 1_555 205_554 n
N1 Rb1 C9 100.13(18) 1_555 202_554 n
N1 Rb1 C9 106.19(21) 1_555 205_554 n
N1 Rb1 C10 78.49(15) 1_555 202_554 n
N1 Rb1 C10 84.83(15) 1_555 205_554 n
N1 Rb1 C11 117.28(15) 1_555 103_554 n
N1 Rb1 C12 97.41(13) 1_555 103_554 n
N1 Rb1 C12 69.16(12) 1_555 202_555 n
N1 Rb1 C1 99.07(21) 202_555 1_555 n
N1 Rb1 C1 16.78(5) 202_555 202_555 n
N1 Rb1 C2 83.83(11) 202_555 205_554 n
N1 Rb1 C7 86.24(17) 202_555 1_555 n
N1 Rb1 C7 21.76(6) 202_555 202_555 n
N1 Rb1 C8 151.45(20) 202_555 202_554 n
N1 Rb1 C8 87.53(14) 202_555 205_554 n
N1 Rb1 C9 152.40(17) 202_555 202_554 n
N1 Rb1 C9 75.40(24) 202_555 205_554 n
N1 Rb1 C10 159.11(28) 202_555 202_554 n
N1 Rb1 C10 86.89(29) 202_555 205_554 n
N1 Rb1 C11 89.60(13) 202_555 103_554 n
N1 Rb1 C12 108.96(12) 202_555 103_554 n
N1 Rb1 C12 41.12(10) 202_555 202_555 n
C1 Rb1 C1 114.31(17) 1_555 202_555 n
C1 Rb1 C2 126.25(11) 1_555 205_554 n
C1 Rb1 C7 33.28(5) 1_555 1_555 n
C1 Rb1 C7 82.04(14) 1_555 202_555 n
C1 Rb1 C8 108.91(10) 1_555 202_554 n
C1 Rb1 C8 105.69(10) 1_555 205_554 n
C1 Rb1 C9 96.28(11) 1_555 202_554 n
C1 Rb1 C9 87.48(16) 1_555 205_554 n
C1 Rb1 C10 74.35(7) 1_555 202_554 n
C1 Rb1 C10 66.05(10) 1_555 205_554 n
C1 Rb1 C11 136.07(13) 1_555 103_554 n
C1 Rb1 C12 115.54(13) 1_555 103_554 n
C1 Rb1 C12 60.25(12) 1_555 202_555 n
C1 Rb1 C2 69.48(9) 202_555 205_554 n
C1 Rb1 C7 102.90(15) 202_555 1_555 n
C1 Rb1 C7 32.84(5) 202_555 202_555 n
C1 Rb1 C8 134.93(16) 202_555 202_554 n
C1 Rb1 C8 77.05(10) 202_555 205_554 n
C1 Rb1 C9 137.44(16) 202_555 202_554 n
C1 Rb1 C9 70.65(17) 202_555 205_554 n
C1 Rb1 C10 152.65(17) 202_555 202_554 n
C1 Rb1 C10 87.31(19) 202_555 205_554 n
C1 Rb1 C11 83.17(17) 202_555 103_554 n
C1 Rb1 C12 106.06(16) 202_555 103_554 n
C1 Rb1 C12 54.45(7) 202_555 202_555 n
C2 Rb1 C7 154.62(12) 205_554 1_555 n
C2 Rb1 C7 83.12(10) 205_554 202_555 n
C2 Rb1 C8 75.24(10) 205_554 202_554 n
C2 Rb1 C8 20.58(5) 205_554 205_554 n
C2 Rb1 C9 68.60(15) 205_554 202_554 n
C2 Rb1 C9 40.96(10) 205_554 205_554 n
C2 Rb1 C10 84.43(16) 205_554 202_554 n
C2 Rb1 C10 60.51(9) 205_554 205_554 n
C2 Rb1 C11 97.38(9) 205_554 103_554 n
C2 Rb1 C12 113.82(11) 205_554 103_554 n
C2 Rb1 C12 96.35(13) 205_554 202_555 n
C7 Rb1 C7 79.10(11) 1_555 202_555 n
C7 Rb1 C8 120.51(13) 1_555 202_554 n
C7 Rb1 C8 135.88(11) 1_555 205_554 n
C7 Rb1 C9 118.22(17) 1_555 202_554 n
C7 Rb1 C9 113.80(14) 1_555 205_554 n
C7 Rb1 C10 97.23(14) 1_555 202_554 n
C7 Rb1 C10 95.72(9) 1_555 205_554 n
C7 Rb1 C11 105.87(12) 1_555 103_554 n
C7 Rb1 C12 91.49(12) 1_555 103_554 n
C7 Rb1 C12 61.65(7) 1_555 202_555 n
C7 Rb1 C8 158.24(14) 202_555 202_554 n
C7 Rb1 C8 79.20(14) 202_555 205_554 n
C7 Rb1 C9 143.64(20) 202_555 202_554 n
C7 Rb1 C9 61.12(21) 202_555 205_554 n
C7 Rb1 C10 138.94(25) 202_555 202_554 n
C7 Rb1 C10 67.51(26) 202_555 205_554 n
C7 Rb1 C11 111.30(16) 202_555 103_554 n
C7 Rb1 C12 129.14(13) 202_555 103_554 n
C7 Rb1 C12 21.80(5) 202_555 202_555 n
C8 Rb1 C8 79.71(9) 202_554 205_554 n
C8 Rb1 C9 21.00(4) 202_554 202_554 n
C8 Rb1 C9 99.75(13) 202_554 205_554 n
C8 Rb1 C10 37.41(6) 202_554 202_554 n
C8 Rb1 C10 99.10(17) 202_554 205_554 n
C8 Rb1 C11 74.35(21) 202_554 103_554 n
C8 Rb1 C12 64.08(14) 202_554 103_554 n
C8 Rb1 C12 158.94(19) 202_554 202_555 n
C8 Rb1 C9 66.23(9) 205_554 202_554 n
C8 Rb1 C9 23.59(5) 205_554 205_554 n
C8 Rb1 C10 75.62(11) 205_554 202_554 n
C8 Rb1 C10 40.30(5) 205_554 205_554 n
C8 Rb1 C11 117.72(10) 205_554 103_554 n
C8 Rb1 C12 131.56(12) 205_554 103_554 n
C8 Rb1 C12 85.98(17) 205_554 202_555 n
C9 Rb1 C9 82.54(11) 202_554 205_554 n
C9 Rb1 C10 22.09(6) 202_554 202_554 n
C9 Rb1 C10 78.58(16) 202_554 205_554 n
C9 Rb1 C11 95.09(22) 202_554 103_554 n
C9 Rb1 C12 84.47(19) 202_554 103_554 n
C9 Rb1 C12 137.94(21) 202_554 202_555 n
C9 Rb1 C10 84.42(10) 205_554 202_554 n
C9 Rb1 C10 22.68(4) 205_554 205_554 n
C9 Rb1 C11 136.11(19) 205_554 103_554 n
C9 Rb1 C12 154.69(16) 205_554 103_554 n
C9 Rb1 C12 63.47(21) 205_554 202_555 n
C10 Rb1 C10 72.29(11) 202_554 205_554 n
C10 Rb1 C11 109.02(30) 202_554 103_554 n
C10 Rb1 C12 91.59(28) 202_554 103_554 n
C10 Rb1 C12 123.76(22) 202_554 202_555 n
C10 Rb1 C11 157.85(13) 205_554 103_554 n
C10 Rb1 C12 163.02(30) 205_554 103_554 n
C10 Rb1 C12 60.39(27) 205_554 202_555 n
C11 Rb1 C12 24.707(30) 103_554 103_554 n
C11 Rb1 C12 126.39(16) 103_554 202_555 n
C12 Rb1 C12 136.08(14) 103_554 202_555 n
Rb1 N1 Rb1 94.59(15) 1_555 103_554 n
Rb1 N1 C1 116.88(26) 1_555 1_555 n
Rb1 N1 C2 132.08(20) 1_555 1_555 n
Rb1 N1 C3 128.80(23) 1_555 1_555 n
Rb1 N1 C5 107.76(26) 1_555 1_555 n
Rb1 N1 C6 99.67(26) 1_555 1_555 n
Rb1 N1 C7 113.98(20) 1_555 1_555 n
Rb1 N1 C8 130.90(13) 1_555 1_555 n
Rb1 N1 C9 126.96(14) 1_555 1_555 n
Rb1 N1 C9 143.01(23) 1_555 4_554 n
Rb1 N1 C11 104.44(22) 1_555 1_555 n
Rb1 N1 C12 96.15(24) 1_555 1_555 n
Rb1 N1 C12 65.07(10) 1_555 202_555 n
Rb1 N1 C1 123.69(16) 103_554 1_555 n
Rb1 N1 C2 132.32(12) 103_554 1_555 n
Rb1 N1 C3 131.42(8) 103_554 1_555 n
Rb1 N1 C5 115.98(21) 103_554 1_555 n
Rb1 N1 C6 108.74(24) 103_554 1_555 n
Rb1 N1 C7 103.42(30) 103_554 1_555 n
Rb1 N1 C8 123.09(27) 103_554 1_555 n
Rb1 N1 C9 117.83(29) 103_554 1_555 n
Rb1 N1 C9 52.25(16) 103_554 4_554 n
Rb1 N1 C11 93.77(29) 103_554 1_555 n
Rb1 N1 C12 85.68(28) 103_554 1_555 n
Rb1 N1 C12 157.64(18) 103_554 202_555 n
C1 N1 C7 103.99 1_555 1_555 n
N1 C1 C2 113.29 1_555 1_555 n
N1 C1 C6 127.08 1_555 1_555 n
C1 C2 C3 119.67 1_555 1_555 n
C1 C2 C8 104.71 1_555 1_555 n
C2 C3 C4 120.02 1_555 1_555 n
C3 C4 C5 120.30 1_555 1_555 n
C4 C5 C6 120.34 1_555 1_555 n
C1 C6 C5 120.03 1_555 1_555 n
N1 C7 C8 113.22 1_555 1_555 n
N1 C7 C12 127.14 1_555 1_555 n
C2 C8 C7 104.79 1_555 1_555 n
C2 C8 C9 135.55 1_555 1_555 n
C8 C9 C10 120.02 1_555 1_555 n
C9 C10 C11 120.34 1_555 1_555 n
C10 C11 C12 120.33 1_555 1_555 n
C7 C12 C11 120.01 1_555 1_555 n

loop_
_geom_bond_atom_site_label_1
_geom_bond_atom_site_label_2
_geom_bond_distance
_geom_bond_site_symmetry_2
_geom_bond_publ_flag
Rb1 N1 2.971(5) 1_555 n
Rb1 N1 3.020(5) 202_555 n
Rb1 C1 3.793(4) 1_555 n
Rb1 C1 3.947(6) 202_555 n
Rb1 C2 3.996(8) 205_554 n
Rb1 C7 3.743(8) 1_555 n
Rb1 C7 3.594(6) 202_555 n
Rb1 C8 3.841(5) 202_554 n
Rb1 C8 3.472(6) 205_554 n
Rb1 C9 3.332(6) 202_554 n
Rb1 C9 3.016(5) 205_554 n
Rb1 C10 3.711(8) 202_554 n
Rb1 C10 3.562(5) 205_554 n
Rb1 C11 3.265(5) 103_554 n
Rb1 C12 3.280(4) 103_554 n
Rb1 C12 3.760(9) 202_555 n
N1 C1 1.3696 1_555 n
N1 C7 1.3697 1_555 n
C1 C2 1.4295 1_555 n
C1 C6 1.3996 1_555 n
C2 C1 1.4295 1_555 n
C2 C3 1.4000 1_555 n
C2 C8 1.4303 1_555 n
C3 C2 1.4000 1_555 n
C3 C4 1.4004 1_555 n
C3 H3 0.9600 1_555 n
C4 C3 1.4004 1_555 n
C4 C5 1.4006 1_555 n
C4 H4 0.9600 1_555 n
C5 C4 1.4006 1_555 n
C5 C6 1.4002 1_555 n
C5 H5 0.9600 1_555 n
C6 C1 1.3996 1_555 n
C6 C5 1.4002 1_555 n
C6 H6 0.9600 1_555 n
C7 N1 1.3697 1_555 n
C7 C8 1.4299 1_555 n
C7 C12 1.4000 1_555 n
C8 C2 1.4303 1_555 n
C8 C7 1.4299 1_555 n
C8 C9 1.3995 1_555 n
C9 C8 1.3995 1_555 n
C9 C10 1.4000 1_555 n
C9 H9 0.9600 1_555 n
C10 C9 1.4000 1_555 n
C10 C11 1.4006 1_555 n
C10 H10 0.9600 1_555 n
C11 C10 1.4006 1_555 n
C11 C12 1.4004 1_555 n
C11 H11 0.9600 1_555 n
C12 C7 1.4000 1_555 n
C12 C11 1.4004 1_555 n
C12 H12 0.9600 1_555 n
